data_7241769
loop_
_publ_author_name
'Tominaga, Masahide'
'Hyodo, Tadashi'
'Hikami, Yuya'
'Yamaguchi, Kentaro'

_publ_section_title
;
 Solvent-dependent alignments and halogen-related interactions in
 inclusion crystals of adamantane-based macrocycle with pyridazine
 moieties
;
_journal_issue 2
_journal_name_full CrystEngComm
_journal_page_first 436
_journal_page_last 442
_journal_paper_doi 10.1039/D0CE01576H
_journal_volume 23
_journal_year 2021
_chemical_formula_sum 'C64 H68 Cl4 N4 O7'
_chemical_formula_weight 1147.02
_space_group_crystal_system monoclinic
_space_group_IT_number 14
_space_group_name_Hall '-P 2ybc'
_space_group_name_H-M_alt 'P 1 21/c 1'
_atom_sites_solution_hydrogens geom
_audit_creation_method SHELXL-2018/3
_audit_update_record
;
2020-08-25 deposited with the CCDC.	2020-11-23 downloaded from the CCDC.
;
_cell_angle_alpha 90
_cell_angle_beta 117.160(2)
_cell_angle_gamma 90
_cell_formula_units_Z 2
_cell_length_a 17.1722(16)
_cell_length_b 11.3008(10)
_cell_length_c 16.1727(15)
_cell_measurement_reflns_used 9742
_cell_measurement_temperature 100(2)
_cell_measurement_theta_max 78.44
_cell_measurement_theta_min 3.61
_cell_volume 2792.4(4)
_computing_cell_refinement 'SAINT (Bruker AXS, 2015)'
_computing_data_collection 'APEX3 (Bruker AXS, 2015)'
_computing_data_reduction 'SAINT (Bruker AXS, 2015)'
_computing_molecular_graphics 'ORTEP-3 for Windows (Farrugia, 1997)'
_computing_publication_material 'SHELXLE (H\"ubschle et al., 2011)'
_computing_structure_refinement 'SHELXL-2018/3 (Sheldrick, 2018)'
_computing_structure_solution 'SHELXT 2014/5 (Sheldrick, 2015)'
_diffrn_ambient_temperature 100(2)
_diffrn_detector_area_resol_mean 10.24
_diffrn_measured_fraction_theta_full 0.986
_diffrn_measured_fraction_theta_max 0.962
_diffrn_measurement_device_type 'BrukerD8 goniometer'
_diffrn_measurement_method 'omega and phi scans'
_diffrn_radiation_type CuK\a
_diffrn_radiation_wavelength 1.54178
_diffrn_reflns_av_R_equivalents 0.0364
_diffrn_reflns_av_unetI/netI 0.0234
_diffrn_reflns_Laue_measured_fraction_full 0.986
_diffrn_reflns_Laue_measured_fraction_max 0.962
_diffrn_reflns_limit_h_max 21
_diffrn_reflns_limit_h_min -21
_diffrn_reflns_limit_k_max 13
_diffrn_reflns_limit_k_min -14
_diffrn_reflns_limit_l_max 20
_diffrn_reflns_limit_l_min -20
_diffrn_reflns_number 36622
_diffrn_reflns_point_group_measured_fraction_full 0.986
_diffrn_reflns_point_group_measured_fraction_max 0.962
_diffrn_reflns_theta_full 67.679
_diffrn_reflns_theta_max 79.705
_diffrn_reflns_theta_min 4.867
_diffrn_source 'rotating-anode X-ray tube'
_exptl_absorpt_coefficient_mu 2.405
_exptl_absorpt_correction_T_max 0.8370
_exptl_absorpt_correction_T_min 0.7726
_exptl_absorpt_correction_type empirical
_exptl_absorpt_process_details 'SADABS Sheldrick 1996'
_exptl_crystal_colour colourless
_exptl_crystal_density_diffrn 1.364
_exptl_crystal_description prismatic
_exptl_crystal_F_000 1208
_exptl_crystal_size_max 0.120
_exptl_crystal_size_mid 0.100
_exptl_crystal_size_min 0.100
_refine_diff_density_max 0.835
_refine_diff_density_min -0.829
_refine_diff_density_rms 0.202
_refine_ls_extinction_method none
_refine_ls_goodness_of_fit_ref 1.154
_refine_ls_hydrogen_treatment constr
_refine_ls_matrix_type full
_refine_ls_number_parameters 380
_refine_ls_number_reflns 5859
_refine_ls_number_restraints 9
_refine_ls_restrained_S_all 1.161
_refine_ls_R_factor_all 0.0541
_refine_ls_R_factor_gt 0.0463
_refine_ls_shift/su_max 0.001
_refine_ls_shift/su_mean 0.000
_refine_ls_structure_factor_coef Fsqd
_refine_ls_weighting_details 'w=1/[\s^2^(Fo^2^)+(0.1015P)^2^+1.7574P] where P=(Fo^2^+2Fc^2^)/3'
_refine_ls_weighting_scheme calc
_refine_ls_wR_factor_gt 0.1454
_refine_ls_wR_factor_ref 0.1665
_reflns_Friedel_coverage 0.000
_reflns_number_gt 5721
_reflns_number_total 5859
_reflns_threshold_expression 'I > 2\s(I)'
_cod_data_source_file d0ce01576h2.cif
_cod_data_source_block 1b
_cod_depositor_comments 'Adding full bibliography for 7241768--7241773.cif.'
_cod_original_sg_symbol_H-M 'P 21/c'
_cod_database_code 7241769
_shelx_shelxl_version_number 2018/3
_shelx_space_group_comment
;
The symmetry employed for this shelxl refinement is uniquely defined
by the following loop, which should always be used as a source of
symmetry information in preference to the above space-group names.
They are only intended as comments.
;
_shelx_estimated_absorpt_t_min 0.761
_shelx_estimated_absorpt_t_max 0.795

loop_
_space_group_symop_operation_xyz
'x, y, z'
'-x, y+1/2, -z+1/2'
'-x, -y, -z'
'x, -y-1/2, z-1/2'

loop_
_atom_site_label
_atom_site_type_symbol
_atom_site_fract_x
_atom_site_fract_y
_atom_site_fract_z
_atom_site_U_iso_or_equiv
_atom_site_adp_type
_atom_site_occupancy
_atom_site_site_symmetry_order
_atom_site_calc_flag
_atom_site_refinement_flags_posn
_atom_site_refinement_flags_adp
_atom_site_refinement_flags_occupancy
_atom_site_disorder_assembly
_atom_site_disorder_group
C31 C 1.0600(10) 0.5216(16) 0.9961(8) 0.106(6) Uani 0.500(0) 1 d D U P A -1
H31A H 1.122183 0.529906 1.042381 0.127 Uiso 0.500(0) 1 calc R U P A -1
H31B H 1.056323 0.524254 0.933223 0.127 Uiso 0.500(0) 1 calc R U P A -1
C32 C 1.0072(17) 0.6203(16) 1.007(2) 0.199(10) Uani 0.500(0) 1 d D U P A -1
H32A H 0.984237 0.676452 0.954303 0.238 Uiso 0.500(0) 1 calc R U P A -1
H32B H 1.037876 0.663061 1.066906 0.238 Uiso 0.500(0) 1 calc R U P A -1
C33 C 0.9320(5) 0.5234(8) 1.0049(6) 0.048(3) Uani 0.500(0) 1 d . . P A -1
H33A H 0.898138 0.561018 1.033585 0.057 Uiso 0.500(0) 1 calc R U P A -1
H33B H 0.890799 0.505793 0.939349 0.057 Uiso 0.500(0) 1 calc R U P A -1
C34 C 0.9667(3) 0.4169(4) 1.0509(3) 0.0289(9) Uani 0.500(0) 1 d . . P A -1
H34A H 0.998556 0.426151 1.119264 0.035 Uiso 0.500(0) 1 calc R U P A -1
H34B H 0.922080 0.353717 1.034207 0.035 Uiso 0.500(0) 1 calc R U P A -1
O4 O 1.0226(4) 0.4002(4) 1.0107(3) 0.0498(14) Uani 0.500(0) 1 d . . P A -1
C1 C 0.94244(11) 0.44739(16) 0.75273(12) 0.0194(4) Uani 1 1 d . . . . .
H1A H 0.922581 0.497466 0.789704 0.023 Uiso 1 1 calc R U . . .
H1AB H 0.979020 0.382903 0.793319 0.023 Uiso 1 1 calc R U . . .
C2 C 0.99711(11) 0.52196(17) 0.71953(13) 0.0209(4) Uani 1 1 d . . . . .
H2 H 1.048468 0.555803 0.774584 0.025 Uiso 1 1 calc R U . . .
C3 C 1.02965(11) 0.44414(18) 0.66424(13) 0.0230(4) Uani 1 1 d . . . . .
H3A H 1.066361 0.379146 0.703985 0.028 Uiso 1 1 calc R U . . .
H3AB H 1.065594 0.491733 0.643091 0.028 Uiso 1 1 calc R U . . .
C4 C 0.94071(11) 0.62302(16) 0.65820(12) 0.0192(4) Uani 1 1 d . . . . .
H4A H 0.976131 0.672316 0.637403 0.023 Uiso 1 1 calc R U . . .
H4AB H 0.920726 0.673771 0.694697 0.023 Uiso 1 1 calc R U . . .
C5 C 0.86040(11) 0.57340(15) 0.57250(11) 0.0153(3) Uani 1 1 d . . . . .
C6 C 0.80467(11) 0.67499(15) 0.51262(12) 0.0169(3) Uani 1 1 d . . . . .
C7 C 0.76884(13) 0.75903(17) 0.54924(13) 0.0241(4) Uani 1 1 d . . . . .
H7 H 0.780233 0.752607 0.612334 0.029 Uiso 1 1 calc R U . . .
C8 C 0.71709(13) 0.85149(18) 0.49561(14) 0.0258(4) Uani 1 1 d . . . . .
H8 H 0.693257 0.907151 0.521884 0.031 Uiso 1 1 calc R U . . .
C9 C 0.70042(11) 0.86215(16) 0.40382(13) 0.0200(4) Uani 1 1 d . . . . .
C10 C 0.73621(12) 0.78158(16) 0.36695(12) 0.0203(4) Uani 1 1 d . . . . .
C11 C 0.78762(12) 0.68841(15) 0.41999(12) 0.0190(3) Uani 1 1 d . . . . .
H11 H 0.811333 0.633475 0.393078 0.023 Uiso 1 1 calc R U . . .
C12 C 0.56296(11) 0.93715(16) 0.29900(12) 0.0192(4) Uani 1 1 d . . . . .
C13 C 0.51459(12) 1.02467(16) 0.23358(13) 0.0218(4) Uani 1 1 d . . . . .
H13 H 0.541496 1.093008 0.223734 0.026 Uiso 1 1 calc R U . . .
C14 C 0.42695(13) 1.00517(16) 0.18541(14) 0.0224(4) Uani 1 1 d . . . . .
H14 H 0.389236 1.058898 0.139352 0.027 Uiso 1 1 calc R U . . .
C15 C 0.39496(11) 0.90124(16) 0.20731(13) 0.0195(4) Uani 1 1 d . . . . .
C16 C 0.27178(11) 0.81132(16) 0.20703(12) 0.0190(4) Uani 1 1 d . . . . .
C17 C 0.25579(12) 0.69237(17) 0.18705(13) 0.0219(4) Uani 1 1 d . . . . .
H17 H 0.271910 0.655660 0.144261 0.026 Uiso 1 1 calc R U . . .
C18 C 0.21598(12) 0.62660(16) 0.22989(13) 0.0207(4) Uani 1 1 d . . . . .
H18 H 0.206481 0.544396 0.216903 0.025 Uiso 1 1 calc R U . . .
C19 C 0.18941(11) 0.67842(15) 0.29185(12) 0.0171(3) Uani 1 1 d . . . . .
C20 C 0.20775(11) 0.79800(15) 0.31247(12) 0.0185(3) Uani 1 1 d . . . . .
H20 H 0.192104 0.835300 0.355410 0.022 Uiso 1 1 calc R U . . .
C21 C 0.24879(11) 0.86306(16) 0.27063(13) 0.0194(4) Uani 1 1 d . . . . .
C22 C 0.13783(11) 0.60617(15) 0.33031(12) 0.0160(3) Uani 1 1 d . . . . .
C23 C 0.19404(11) 0.50408(14) 0.39329(12) 0.0156(3) Uani 1 1 d . . . . .
H23A H 0.245162 0.537485 0.447562 0.019 Uiso 1 1 calc R U . . .
H23B H 0.216066 0.454202 0.358139 0.019 Uiso 1 1 calc R U . . .
C24 C 0.10496(12) 0.68220(15) 0.38706(13) 0.0191(4) Uani 1 1 d . . . . .
H24A H 0.155585 0.716091 0.441584 0.023 Uiso 1 1 calc R U . . .
H24B H 0.069138 0.748443 0.348271 0.023 Uiso 1 1 calc R U . . .
C25 C 0.04990(11) 0.60706(16) 0.41991(13) 0.0197(4) Uani 1 1 d . . . . .
H25 H 0.029270 0.657802 0.456667 0.024 Uiso 1 1 calc R U . . .
C26 C 0.10573(11) 0.50626(15) 0.48119(12) 0.0177(3) Uani 1 1 d . . . . .
H26A H 0.070374 0.458440 0.502983 0.021 Uiso 1 1 calc R U . . .
H26B H 0.155989 0.539506 0.536418 0.021 Uiso 1 1 calc R U . . .
C27 C 0.42440(17) 0.8529(3) -0.03570(19) 0.0453(6) Uani 1 1 d . . . . .
H27A H 0.430336 0.940069 -0.030083 0.054 Uiso 1 1 calc R U . . .
H27B H 0.392703 0.832054 -0.102424 0.054 Uiso 1 1 calc R U . . .
C28 C 0.5131(2) 0.7951(3) 0.0086(2) 0.0541(7) Uani 1 1 d . . . . .
H28A H 0.553879 0.836657 0.066052 0.065 Uiso 1 1 calc R U . . .
H28B H 0.539163 0.791125 -0.034788 0.065 Uiso 1 1 calc R U . . .
C29 C 0.4897(3) 0.6741(4) 0.0292(4) 0.0884(13) Uani 1 1 d . . . . .
H29A H 0.537717 0.641186 0.086563 0.106 Uiso 1 1 calc R U . . .
H29B H 0.477459 0.619058 -0.022913 0.106 Uiso 1 1 calc R U . . .
C30 C 0.4080(2) 0.6942(3) 0.0417(2) 0.0534(7) Uani 1 1 d . . . . .
H30A H 0.362069 0.636445 0.004090 0.064 Uiso 1 1 calc R U . . .
H30B H 0.421780 0.684040 0.107720 0.064 Uiso 1 1 calc R U . . .
N1 N 0.53091(10) 0.84028(14) 0.31536(12) 0.0231(3) Uani 1 1 d . . . . .
N2 N 0.44291(10) 0.82190(14) 0.26784(12) 0.0231(3) Uani 1 1 d . . . . .
O1 O 0.65126(8) 0.95686(12) 0.34984(10) 0.0231(3) Uani 1 1 d . . . . .
O2 O 0.30667(8) 0.88159(12) 0.16088(9) 0.0221(3) Uani 1 1 d . . . . .
O3 O 0.37856(14) 0.81002(18) 0.01236(14) 0.0479(5) Uani 1 1 d . . . . .
Cl1 Cl 0.71666(4) 0.79865(4) 0.25227(3) 0.03605(18) Uani 1 1 d . . . . .
Cl2 Cl 0.27163(3) 1.01150(4) 0.29701(3) 0.02746(16) Uani 1 1 d . . . . .

loop_
_atom_site_aniso_label
_atom_site_aniso_U_11
_atom_site_aniso_U_22
_atom_site_aniso_U_33
_atom_site_aniso_U_23
_atom_site_aniso_U_13
_atom_site_aniso_U_12
C31 0.131(11) 0.157(14) 0.041(5) -0.056(8) 0.050(7) -0.117(10)
C32 0.23(2) 0.098(11) 0.26(2) 0.061(13) 0.102(17) -0.053(11)
C33 0.032(3) 0.054(5) 0.032(4) -0.020(3) -0.007(2) 0.005(4)
C34 0.045(2) 0.027(2) 0.022(2) 0.0011(18) 0.0219(19) -0.0069(19)
O4 0.093(4) 0.028(2) 0.0284(18) -0.0012(15) 0.028(2) 0.003(3)
C1 0.0190(8) 0.0209(8) 0.0167(8) 0.0015(6) 0.0069(7) -0.0024(6)
C2 0.0163(8) 0.0237(9) 0.0192(8) 0.0006(7) 0.0050(7) -0.0052(7)
C3 0.0157(8) 0.0272(9) 0.0263(9) 0.0046(7) 0.0097(7) 0.0006(7)
C4 0.0199(8) 0.0179(8) 0.0180(8) -0.0014(6) 0.0071(7) -0.0058(6)
C5 0.0158(7) 0.0156(8) 0.0150(7) -0.0002(6) 0.0075(6) -0.0022(6)
C6 0.0169(8) 0.0164(8) 0.0181(8) 0.0004(6) 0.0086(6) -0.0027(6)
C7 0.0307(10) 0.0254(9) 0.0206(9) 0.0041(7) 0.0155(8) 0.0056(8)
C8 0.0311(10) 0.0239(9) 0.0288(10) 0.0040(8) 0.0193(8) 0.0071(8)
C9 0.0168(8) 0.0173(8) 0.0249(9) 0.0041(7) 0.0086(7) -0.0014(6)
C10 0.0241(8) 0.0188(8) 0.0172(8) 0.0006(6) 0.0088(7) -0.0043(7)
C11 0.0231(8) 0.0164(8) 0.0182(8) -0.0004(6) 0.0102(7) -0.0021(6)
C12 0.0188(8) 0.0176(8) 0.0218(8) 0.0019(6) 0.0099(7) 0.0002(6)
C13 0.0251(9) 0.0165(8) 0.0251(9) 0.0047(7) 0.0127(7) -0.0008(7)
C14 0.0238(9) 0.0195(9) 0.0252(9) 0.0087(7) 0.0122(7) 0.0041(7)
C15 0.0179(8) 0.0203(8) 0.0218(8) 0.0034(7) 0.0104(7) 0.0007(6)
C16 0.0155(8) 0.0217(9) 0.0198(8) 0.0060(6) 0.0080(7) 0.0010(6)
C17 0.0227(8) 0.0222(9) 0.0246(9) 0.0009(7) 0.0140(7) 0.0020(7)
C18 0.0239(8) 0.0171(8) 0.0234(9) 0.0009(7) 0.0129(7) 0.0000(6)
C19 0.0161(7) 0.0166(8) 0.0183(8) 0.0032(6) 0.0075(6) 0.0006(6)
C20 0.0182(8) 0.0177(8) 0.0195(8) 0.0004(6) 0.0086(7) -0.0002(6)
C21 0.0187(8) 0.0153(8) 0.0220(8) 0.0017(6) 0.0075(7) -0.0004(6)
C22 0.0166(7) 0.0150(8) 0.0168(8) 0.0014(6) 0.0079(6) -0.0007(6)
C23 0.0155(7) 0.0152(8) 0.0172(8) 0.0005(6) 0.0084(6) -0.0011(6)
C24 0.0204(8) 0.0159(8) 0.0240(9) 0.0006(6) 0.0127(7) -0.0003(6)
C25 0.0189(8) 0.0206(8) 0.0234(9) 0.0003(7) 0.0130(7) 0.0007(6)
C26 0.0187(8) 0.0189(8) 0.0181(8) -0.0003(6) 0.0105(7) -0.0018(6)
C27 0.0390(13) 0.0522(15) 0.0426(13) -0.0009(12) 0.0168(11) -0.0026(11)
C28 0.0430(15) 0.0654(19) 0.0496(16) -0.0021(13) 0.0176(12) 0.0063(13)
C29 0.103(3) 0.063(2) 0.111(4) 0.020(2) 0.059(3) 0.029(2)
C30 0.0701(19) 0.0443(15) 0.0439(15) 0.0000(11) 0.0243(14) -0.0014(13)
N1 0.0179(7) 0.0200(8) 0.0300(8) 0.0085(6) 0.0097(6) 0.0005(6)
N2 0.0184(7) 0.0202(8) 0.0295(8) 0.0077(6) 0.0098(6) 0.0000(6)
O1 0.0185(6) 0.0181(6) 0.0299(7) 0.0071(5) 0.0085(5) -0.0011(5)
O2 0.0182(6) 0.0259(7) 0.0225(6) 0.0081(5) 0.0094(5) -0.0001(5)
O3 0.0527(11) 0.0501(11) 0.0470(10) 0.0031(8) 0.0280(9) 0.0058(8)
Cl1 0.0641(4) 0.0248(3) 0.0201(3) 0.00560(17) 0.0199(2) 0.0083(2)
Cl2 0.0368(3) 0.0166(2) 0.0327(3) -0.00295(16) 0.0191(2) -0.00686(16)

loop_
_atom_type_symbol
_atom_type_description
_atom_type_scat_dispersion_real
_atom_type_scat_dispersion_imag
_atom_type_scat_source
C C 0.0181 0.0091 'International Tables Vol C Tables 4.2.6.8 and 6.1.1.4'
H H 0.0000 0.0000 'International Tables Vol C Tables 4.2.6.8 and 6.1.1.4'
N N 0.0311 0.0180 'International Tables Vol C Tables 4.2.6.8 and 6.1.1.4'
O O 0.0492 0.0322 'International Tables Vol C Tables 4.2.6.8 and 6.1.1.4'
Cl Cl 0.3639 0.7018 'International Tables Vol C Tables 4.2.6.8 and 6.1.1.4'

loop_
_geom_angle_atom_site_label_1
_geom_angle_atom_site_label_2
_geom_angle_atom_site_label_3
_geom_angle
_geom_angle_site_symmetry_1
_geom_angle_site_symmetry_3
_geom_angle_publ_flag
C32 C31 O4 108.7(11) . . ?
C32 C31 H31A 110.0 . . ?
O4 C31 H31A 110.0 . . ?
C32 C31 H31B 110.0 . . ?
O4 C31 H31B 110.0 . . ?
H31A C31 H31B 108.3 . . ?
C31 C32 C33 90.7(11) . . ?
C31 C32 H32A 113.5 . . ?
C33 C32 H32A 113.5 . . ?
C31 C32 H32B 113.5 . . ?
C33 C32 H32B 113.5 . . ?
H32A C32 H32B 110.8 . . ?
C34 C33 C32 114.4(9) . . ?
C34 C33 H33A 108.7 . . ?
C32 C33 H33A 108.7 . . ?
C34 C33 H33B 108.7 . . ?
C32 C33 H33B 108.7 . . ?
H33A C33 H33B 107.6 . . ?
O4 C34 C33 94.9(6) . . ?
O4 C34 H34A 112.8 . . ?
C33 C34 H34A 112.8 . . ?
O4 C34 H34B 112.8 . . ?
C33 C34 H34B 112.8 . . ?
H34A C34 H34B 110.2 . . ?
C34 O4 C31 111.5(6) . . ?
C2 C1 C22 110.99(14) . 3_666 ?
C2 C1 H1A 109.4 . . ?
C22 C1 H1A 109.4 3_666 . ?
C2 C1 H1AB 109.4 . . ?
C22 C1 H1AB 109.4 3_666 . ?
H1A C1 H1AB 108.0 . . ?
C1 C2 C3 109.56(15) . . ?
C1 C2 C4 109.26(14) . . ?
C3 C2 C4 109.97(15) . . ?
C1 C2 H2 109.3 . . ?
C3 C2 H2 109.3 . . ?
C4 C2 H2 109.3 . . ?
C2 C3 C25 108.68(14) . 3_666 ?
C2 C3 H3A 110.0 . . ?
C25 C3 H3A 110.0 3_666 . ?
C2 C3 H3AB 110.0 . . ?
C25 C3 H3AB 110.0 3_666 . ?
H3A C3 H3AB 108.3 . . ?
C2 C4 C5 110.57(14) . . ?
C2 C4 H4A 109.5 . . ?
C5 C4 H4A 109.5 . . ?
C2 C4 H4AB 109.5 . . ?
C5 C4 H4AB 109.5 . . ?
H4A C4 H4AB 108.1 . . ?
C6 C5 C26 111.82(14) . 3_666 ?
C6 C5 C4 109.91(14) . . ?
C26 C5 C4 107.82(14) 3_666 . ?
C6 C5 C23 110.16(13) . 3_666 ?
C26 C5 C23 108.37(13) 3_666 3_666 ?
C4 C5 C23 108.68(13) . 3_666 ?
C11 C6 C7 117.52(16) . . ?
C11 C6 C5 121.74(15) . . ?
C7 C6 C5 120.74(15) . . ?
C8 C7 C6 121.66(17) . . ?
C8 C7 H7 119.2 . . ?
C6 C7 H7 119.2 . . ?
C9 C8 C7 119.72(17) . . ?
C9 C8 H8 120.1 . . ?
C7 C8 H8 120.1 . . ?
C10 C9 C8 119.51(17) . . ?
C10 C9 O1 119.89(16) . . ?
C8 C9 O1 120.54(17) . . ?
C9 C10 C11 121.12(16) . . ?
C9 C10 Cl1 118.79(14) . . ?
C11 C10 Cl1 120.09(14) . . ?
C10 C11 C6 120.46(17) . . ?
C10 C11 H11 119.8 . . ?
C6 C11 H11 119.8 . . ?
N1 C12 O1 117.84(16) . . ?
N1 C12 C13 125.60(17) . . ?
O1 C12 C13 116.55(16) . . ?
C14 C13 C12 115.80(16) . . ?
C14 C13 H13 122.1 . . ?
C12 C13 H13 122.1 . . ?
C13 C14 C15 116.59(16) . . ?
C13 C14 H14 121.7 . . ?
C15 C14 H14 121.7 . . ?
N2 C15 O2 117.49(16) . . ?
N2 C15 C14 125.19(17) . . ?
O2 C15 C14 117.32(16) . . ?
C17 C16 C21 119.35(16) . . ?
C17 C16 O2 121.07(17) . . ?
C21 C16 O2 119.50(16) . . ?
C16 C17 C18 119.64(17) . . ?
C16 C17 H17 120.2 . . ?
C18 C17 H17 120.2 . . ?
C17 C18 C19 121.77(17) . . ?
C17 C18 H18 119.1 . . ?
C19 C18 H18 119.1 . . ?
C20 C19 C18 117.62(16) . . ?
C20 C19 C22 122.01(15) . . ?
C18 C19 C22 120.29(16) . . ?
C21 C20 C19 120.42(17) . . ?
C21 C20 H20 119.8 . . ?
C19 C20 H20 119.8 . . ?
C16 C21 C20 121.14(17) . . ?
C16 C21 Cl2 118.80(14) . . ?
C20 C21 Cl2 120.06(14) . . ?
C19 C22 C24 112.46(14) . . ?
C19 C22 C1 107.97(14) . 3_666 ?
C24 C22 C1 108.22(14) . 3_666 ?
C19 C22 C23 111.22(14) . . ?
C24 C22 C23 108.14(14) . . ?
C1 C22 C23 108.72(14) 3_666 . ?
C22 C23 C5 110.95(13) . 3_666 ?
C22 C23 H23A 109.4 . . ?
C5 C23 H23A 109.4 3_666 . ?
C22 C23 H23B 109.4 . . ?
C5 C23 H23B 109.4 3_666 . ?
H23A C23 H23B 108.0 . . ?
C25 C24 C22 110.42(14) . . ?
C25 C24 H24A 109.6 . . ?
C22 C24 H24A 109.6 . . ?
C25 C24 H24B 109.6 . . ?
C22 C24 H24B 109.6 . . ?
H24A C24 H24B 108.1 . . ?
C26 C25 C3 109.59(15) . 3_666 ?
C26 C25 C24 109.51(14) . . ?
C3 C25 C24 109.94(15) 3_666 . ?
C26 C25 H25 109.3 . . ?
C3 C25 H25 109.3 3_666 . ?
C24 C25 H25 109.3 . . ?
C25 C26 C5 110.95(14) . 3_666 ?
C25 C26 H26A 109.4 . . ?
C5 C26 H26A 109.4 3_666 . ?
C25 C26 H26B 109.4 . . ?
C5 C26 H26B 109.4 3_666 . ?
H26A C26 H26B 108.0 . . ?
O3 C27 C28 106.6(2) . . ?
O3 C27 H27A 110.4 . . ?
C28 C27 H27A 110.4 . . ?
O3 C27 H27B 110.4 . . ?
C28 C27 H27B 110.4 . . ?
H27A C27 H27B 108.6 . . ?
C27 C28 C29 100.6(3) . . ?
C27 C28 H28A 111.6 . . ?
C29 C28 H28A 111.6 . . ?
C27 C28 H28B 111.6 . . ?
C29 C28 H28B 111.6 . . ?
H28A C28 H28B 109.4 . . ?
C28 C29 C30 104.4(3) . . ?
C28 C29 H29A 110.9 . . ?
C30 C29 H29A 110.9 . . ?
C28 C29 H29B 110.9 . . ?
C30 C29 H29B 110.9 . . ?
H29A C29 H29B 108.9 . . ?
O3 C30 C29 107.8(3) . . ?
O3 C30 H30A 110.1 . . ?
C29 C30 H30A 110.1 . . ?
O3 C30 H30B 110.1 . . ?
C29 C30 H30B 110.1 . . ?
H30A C30 H30B 108.5 . . ?
C12 N1 N2 118.37(15) . . ?
C15 N2 N1 118.40(15) . . ?
C12 O1 C9 115.94(14) . . ?
C15 O2 C16 115.89(13) . . ?
C30 O3 C27 107.4(2) . . ?

loop_
_geom_bond_atom_site_label_1
_geom_bond_atom_site_label_2
_geom_bond_distance
_geom_bond_site_symmetry_2
_geom_bond_publ_flag
C31 C32 1.498(17) . ?
C31 O4 1.577(15) . ?
C31 H31A 0.9900 . ?
C31 H31B 0.9900 . ?
C32 C33 1.68(2) . ?
C32 H32A 0.9900 . ?
C32 H32B 0.9900 . ?
C33 C34 1.397(10) . ?
C33 H33A 0.9900 . ?
C33 H33B 0.9900 . ?
C34 O4 1.397(7) . ?
C34 H34A 0.9900 . ?
C34 H34B 0.9900 . ?
C1 C2 1.530(2) . ?
C1 C22 1.543(2) 3_666 ?
C1 H1A 0.9900 . ?
C1 H1AB 0.9900 . ?
C2 C3 1.530(3) . ?
C2 C4 1.533(2) . ?
C2 H2 1.0000 . ?
C3 C25 1.535(3) 3_666 ?
C3 H3A 0.9900 . ?
C3 H3AB 0.9900 . ?
C4 C5 1.547(2) . ?
C4 H4A 0.9900 . ?
C4 H4AB 0.9900 . ?
C5 C6 1.525(2) . ?
C5 C26 1.537(2) 3_666 ?
C5 C23 1.555(2) 3_666 ?
C6 C11 1.397(2) . ?
C6 C7 1.401(3) . ?
C7 C8 1.389(3) . ?
C7 H7 0.9500 . ?
C8 C9 1.383(3) . ?
C8 H8 0.9500 . ?
C9 C10 1.377(3) . ?
C9 O1 1.395(2) . ?
C10 C11 1.390(3) . ?
C10 Cl1 1.7382(18) . ?
C11 H11 0.9500 . ?
C12 N1 1.306(2) . ?
C12 O1 1.374(2) . ?
C12 C13 1.409(2) . ?
C13 C14 1.360(3) . ?
C13 H13 0.9500 . ?
C14 C15 1.409(2) . ?
C14 H14 0.9500 . ?
C15 N2 1.305(2) . ?
C15 O2 1.368(2) . ?
C16 C17 1.380(3) . ?
C16 C21 1.388(3) . ?
C16 O2 1.398(2) . ?
C17 C18 1.390(3) . ?
C17 H17 0.9500 . ?
C18 C19 1.405(2) . ?
C18 H18 0.9500 . ?
C19 C20 1.393(2) . ?
C19 C22 1.530(2) . ?
C20 C21 1.389(2) . ?
C20 H20 0.9500 . ?
C21 Cl2 1.7312(18) . ?
C22 C24 1.540(2) . ?
C22 C23 1.550(2) . ?
C23 H23A 0.9900 . ?
C23 H23B 0.9900 . ?
C24 C25 1.535(2) . ?
C24 H24A 0.9900 . ?
C24 H24B 0.9900 . ?
C25 C26 1.527(2) . ?
C25 H25 1.0000 . ?
C26 H26A 0.9900 . ?
C26 H26B 0.9900 . ?
C27 O3 1.420(3) . ?
C27 C28 1.505(4) . ?
C27 H27A 0.9900 . ?
C27 H27B 0.9900 . ?
C28 C29 1.505(6) . ?
C28 H28A 0.9900 . ?
C28 H28B 0.9900 . ?
C29 C30 1.523(6) . ?
C29 H29A 0.9900 . ?
C29 H29B 0.9900 . ?
C30 O3 1.405(4) . ?
C30 H30A 0.9900 . ?
C30 H30B 0.9900 . ?
N1 N2 1.363(2) . ?

loop_
_geom_torsion_atom_site_label_1
_geom_torsion_atom_site_label_2
_geom_torsion_atom_site_label_3
_geom_torsion_atom_site_label_4
_geom_torsion
_geom_torsion_site_symmetry_1
_geom_torsion_site_symmetry_2
_geom_torsion_site_symmetry_3
_geom_torsion_site_symmetry_4
_geom_torsion_publ_flag
O4 C31 C32 C33 -11.4(17) . . . . ?
C31 C32 C33 C34 38.0(19) . . . . ?
C32 C33 C34 O4 -46.7(13) . . . . ?
C33 C34 O4 C31 35.3(6) . . . . ?
C32 C31 O4 C34 -14.2(16) . . . . ?
C22 C1 C2 C3 -60.40(19) 3_666 . . . ?
C22 C1 C2 C4 60.14(19) 3_666 . . . ?
C1 C2 C3 C25 60.18(19) . . . 3_666 ?
C4 C2 C3 C25 -59.94(18) . . . 3_666 ?
C1 C2 C4 C5 -60.14(19) . . . . ?
C3 C2 C4 C5 60.15(18) . . . . ?
C2 C4 C5 C6 179.59(14) . . . . ?
C2 C4 C5 C26 -58.29(18) . . . 3_666 ?
C2 C4 C5 C23 58.97(18) . . . 3_666 ?
C26 C5 C6 C11 0.9(2) 3_666 . . . ?
C4 C5 C6 C11 120.59(17) . . . . ?
C23 C5 C6 C11 -119.69(17) 3_666 . . . ?
C26 C5 C6 C7 -178.84(16) 3_666 . . . ?
C4 C5 C6 C7 -59.1(2) . . . . ?
C23 C5 C6 C7 60.6(2) 3_666 . . . ?
C11 C6 C7 C8 1.0(3) . . . . ?
C5 C6 C7 C8 -179.27(17) . . . . ?
C6 C7 C8 C9 -0.3(3) . . . . ?
C7 C8 C9 C10 -0.7(3) . . . . ?
C7 C8 C9 O1 -177.65(17) . . . . ?
C8 C9 C10 C11 1.1(3) . . . . ?
O1 C9 C10 C11 178.07(16) . . . . ?
C8 C9 C10 Cl1 -178.44(15) . . . . ?
O1 C9 C10 Cl1 -1.5(2) . . . . ?
C9 C10 C11 C6 -0.5(3) . . . . ?
Cl1 C10 C11 C6 179.10(13) . . . . ?
C7 C6 C11 C10 -0.6(3) . . . . ?
C5 C6 C11 C10 179.68(16) . . . . ?
N1 C12 C13 C14 1.1(3) . . . . ?
O1 C12 C13 C14 -178.48(17) . . . . ?
C12 C13 C14 C15 0.8(3) . . . . ?
C13 C14 C15 N2 -1.9(3) . . . . ?
C13 C14 C15 O2 178.63(17) . . . . ?
C21 C16 C17 C18 0.8(3) . . . . ?
O2 C16 C17 C18 -175.96(16) . . . . ?
C16 C17 C18 C19 1.5(3) . . . . ?
C17 C18 C19 C20 -2.7(3) . . . . ?
C17 C18 C19 C22 174.00(16) . . . . ?
C18 C19 C20 C21 1.7(3) . . . . ?
C22 C19 C20 C21 -174.98(16) . . . . ?
C17 C16 C21 C20 -1.8(3) . . . . ?
O2 C16 C21 C20 174.98(16) . . . . ?
C17 C16 C21 Cl2 178.48(14) . . . . ?
O2 C16 C21 Cl2 -4.7(2) . . . . ?
C19 C20 C21 C16 0.5(3) . . . . ?
C19 C20 C21 Cl2 -179.78(13) . . . . ?
C20 C19 C22 C24 3.7(2) . . . . ?
C18 C19 C22 C24 -172.87(15) . . . . ?
C20 C19 C22 C1 123.05(17) . . . 3_666 ?
C18 C19 C22 C1 -53.5(2) . . . 3_666 ?
C20 C19 C22 C23 -117.74(17) . . . . ?
C18 C19 C22 C23 65.7(2) . . . . ?
C19 C22 C23 C5 -176.71(13) . . . 3_666 ?
C24 C22 C23 C5 59.34(17) . . . 3_666 ?
C1 C22 C23 C5 -57.95(17) 3_666 . . 3_666 ?
C19 C22 C24 C25 177.19(14) . . . . ?
C1 C22 C24 C25 58.01(18) 3_666 . . . ?
C23 C22 C24 C25 -59.61(18) . . . . ?
C22 C24 C25 C26 60.26(19) . . . . ?
C22 C24 C25 C3 -60.20(19) . . . 3_666 ?
C3 C25 C26 C5 60.86(18) 3_666 . . 3_666 ?
C24 C25 C26 C5 -59.82(18) . . . 3_666 ?
O3 C27 C28 C29 36.7(3) . . . . ?
C27 C28 C29 C30 -27.8(4) . . . . ?
C28 C29 C30 O3 10.8(5) . . . . ?
O1 C12 N1 N2 177.56(16) . . . . ?
C13 C12 N1 N2 -2.0(3) . . . . ?
O2 C15 N2 N1 -179.49(16) . . . . ?
C14 C15 N2 N1 1.0(3) . . . . ?
C12 N1 N2 C15 0.9(3) . . . . ?
N1 C12 O1 C9 9.8(2) . . . . ?
C13 C12 O1 C9 -170.56(16) . . . . ?
C10 C9 O1 C12 90.3(2) . . . . ?
C8 C9 O1 C12 -92.8(2) . . . . ?
N2 C15 O2 C16 26.4(2) . . . . ?
C14 C15 O2 C16 -154.05(17) . . . . ?
C17 C16 O2 C15 -98.5(2) . . . . ?
C21 C16 O2 C15 84.8(2) . . . . ?
C29 C30 O3 C27 12.5(4) . . . . ?
C28 C27 O3 C30 -31.5(3) . . . . ?
